data_4030847
loop_
_publ_author_name
'Bensch, W.'
'Schur, M.'

_publ_section_title
;
 Hydrothermal synthesis and crystal structures of the novel manganese(II)
 thioantimonates(III) Mn2Sb2S5(CH3NH2)2 and Mn2Sb2S5(NH2(CH3)3NH2) : layer
 compounds exhibiting hetero-cubane like building units
;
_journal_name_full 'European Journal of Solid State and Inorganic Chemistry'
_journal_page_first 1149
_journal_page_last 1160
_journal_volume 33
_journal_year 1996
_chemical_formula_sum 'C3 H10 Mn2 N2 S5 Sb2'
_chemical_formula_weight 587.80
_space_group_IT_number 14
_symmetry_cell_setting monoclinic
_symmetry_Int_Tables_number 14
_symmetry_space_group_name_Hall '-P 2ybc'
_symmetry_space_group_name_H-M 'P 1 21/c 1'
_cell_angle_alpha 90
_cell_angle_beta 116.57(3)
_cell_angle_gamma 90
_cell_formula_units_Z 4
_cell_length_a 10.664(2)
_cell_length_b 12.732(3)
_cell_length_c 12.008(2)
_cell_volume 1458.2(6)
_diffrn_ambient_temperature 293
_diffrn_radiation_probe x-ray
_diffrn_radiation_type MoK\a
_diffrn_radiation_wavelength 0.71073
_exptl_absorpt_coefficient_mu 6.05
_exptl_crystal_density_diffrn 2.682
_refine_ls_goodness_of_fit_ref 1.08
_refine_ls_number_parameters 128
_refine_ls_number_reflns 3253
_refine_ls_R_factor_gt 0.0317
_refine_ls_wR_factor_gt 0.0415
_cod_data_source_file EJSSIC-1996-33-1149-1160-2.cif
_cod_data_source_block Mn2Sb2S5(NH2(CH3)3NH2)
_cod_original_sg_symbol_H-M 'P 21/c'
_cod_database_code 4030847

loop_
_symmetry_equiv_pos_site_id
_symmetry_equiv_pos_as_xyz
1 x,y,z
2 -x,1/2+y,1/2-z
3 -x,-y,-z
4 x,1/2-y,1/2+z

loop_
_atom_site_label
_atom_site_type_symbol
_atom_site_thermal_displace_type
_atom_site_fract_x
_atom_site_fract_y
_atom_site_fract_z
_atom_site_occupancy
_atom_site_U_iso_or_equiv
Sb1 Sb Uiso 0.32480(3) 0.48115(2) 0.21077(2) 1.000 0.0250(10)
Sb2 Sb Uiso 0.31309(3) 0.78475(2) 0.21141(3) 1.000 0.0270(10)
Mn1 Mn Uiso 0.64340(7) 0.68836(5) 0.25537(6) 1.000 0.0310(10)
Mn2 Mn Uiso 0.48867(7) 0.64357(4) 0.49782(5) 1.000 0.0260(10)
S1 S Uiso 0.54660(10) 0.79480(10) 0.38200(10) 1.000 0.0260(10)
S2 S Uiso 0.56390(10) 0.50111(7) 0.37267(9) 1.000 0.0250(10)
S3 S Uiso 0.24180(10) 0.62955(7) 0.29870(10) 1.000 0.0270(10)
S4 S Uiso 0.73560(10) 0.84624(8) 0.17750(10) 1.000 0.0270(10)
S5 S Uiso 0.38600(10) 0.69577(7) 0.07503(9) 1.000 0.0260(10)
N1 N Uiso 0.6931(4) 0.5634(3) 0.1533(3) 1.000 0.0320(10)
N2 N Uiso 0.8487(4) 0.6622(4) 0.4192(4) 1.000 0.042(2)
C1 C Uiso 0.8411(6) 0.5430(4) 0.1801(5) 1.000 0.046(2)
C2 C Uiso 0.9665(5) 0.6330(4) 0.3908(5) 1.000 0.043(2)
C3 C Uiso 0.9374(5) 0.5319(4) 0.3154(6) 1.000 0.043(2)

loop_
_atom_type_symbol
_atom_type_description
_atom_type_scat_dispersion_real
_atom_type_scat_dispersion_imag
_atom_type_scat_source
C C 0.0033 0.0016 ' International Tables Vol C Tables 4.2.6.8 and 6.1.1.4'
Mn Mn 0.3368 0.7283 ' International Tables Vol C Tables 4.2.6.8 and 6.1.1.4'
N N 0.0061 0.0033 ' International Tables Vol C Tables 4.2.6.8 and 6.1.1.4'
S S 0.1246 0.1234 ' International Tables Vol C Tables 4.2.6.8 and 6.1.1.4'
Sb Sb -0.5866 1.5461 ' International Tables Vol C Tables 4.2.6.8 and 6.1.1.4'

loop_
_geom_angle_atom_site_label_1
_geom_angle_atom_site_label_2
_geom_angle_atom_site_label_3
_geom_angle
_geom_angle_site_symmetry_1
_geom_angle_site_symmetry_3
_geom_angle_publ_flag
S2 Sb1 S3 91.49(5) . . yes
S2 Sb1 S4 94.27(5) . 2_645 yes
S3 Sb1 S4 93.97(5) . 2_645 yes
S1 Sb2 S3 94.44(5) . . yes
S1 Sb2 S5 94.48(5) . . yes
S3 Sb2 S5 99.51(5) . . yes
S1 Mn1 S4 97.01(5) . . yes
S1 Mn1 S5 85.46(5) . . yes
S1 Mn1 N1 164.81(12) . . yes
S1 Mn1 N2 93.02(13) . . yes
S4 Mn1 S5 95.73(5) . . yes
S4 Mn1 N1 97.73(11) . . yes
S4 Mn1 N2 93.05(14) . . yes
S5 Mn1 N1 89.43(11) . . yes
S5 Mn1 N2 171.20(14) . . yes
N1 Mn1 N2 89.85(16) . . yes
S1 Mn2 S2 89.94(5) . . yes
S1 Mn2 S3 86.87(5) . . yes
S1 Mn2 S2 176.31(5) . 3_666 yes
S1 Mn2 S4 90.71(5) . 4_565 yes
S1 Mn2 S5 81.46(5) . 4_565 yes
S2 Mn2 S3 82.83(5) . . yes
S2 Mn2 S2 93.08(5) . 3_666 yes
S2 Mn2 S4 93.08(5) . 4_565 yes
S2 Mn2 S5 167.92(5) . 4_565 yes
S2 Mn2 S3 95.61(5) 3_666 . yes
S3 Mn2 S4 175.24(6) . 4_565 yes
S3 Mn2 S5 88.21(5) . 4_565 yes
S2 Mn2 S4 87.02(5) 3_666 4_565 yes
S2 Mn2 S5 95.87(5) 3_666 4_565 yes
S4 Mn2 S5 95.48(5) 4_565 4_565 yes
Sb2 S1 Mn1 90.28(5) . . yes
Sb2 S1 Mn2 90.74(5) . . yes
Mn1 S1 Mn2 100.36(6) . . yes
Sb1 S2 Mn2 92.80(5) . . yes
Sb1 S2 Mn2 88.56(5) . 3_666 yes
Mn2 S2 Mn2 86.92(5) . 3_666 yes
Sb1 S3 Sb2 100.80(5) . . yes
Sb1 S3 Mn2 92.02(5) . . yes
Sb2 S3 Mn2 87.68(5) . . yes
Sb1 S4 Mn1 96.42(5) 2_655 . yes
Mn1 S4 Mn2 85.98(5) . 4_564 yes
Sb1 S4 Mn2 90.16(5) 2_655 4_564 yes
Sb2 S5 Mn1 89.57(5) . . yes
Sb2 S5 Mn2 100.61(5) . 4_564 yes
Mn1 S5 Mn2 82.79(5) . 4_564 yes
Mn1 N1 C1 120.0(3) . . yes
Mn1 N2 C2 115.7(3) . . yes
N1 C1 C3 113.6(5) . . yes
N2 C2 C3 112.3(5) . . yes
C1 C3 C2 115.2(4) . . no

loop_
_geom_bond_atom_site_label_1
_geom_bond_atom_site_label_2
_geom_bond_distance
_geom_bond_site_symmetry_2
_geom_bond_publ_flag
Sb1 S2 2.4312(12) . yes
Sb1 S3 2.5108(12) . yes
Sb1 S4 2.4369(13) 2_645 yes
Sb2 S1 2.4187(13) . yes
Sb2 S3 2.5088(12) . yes
Sb2 S5 2.3893(12) . yes
Mn1 S1 2.5726(15) . yes
Mn1 S4 2.5892(14) . yes
Mn1 S5 2.6297(14) . yes
Mn1 N1 2.213(4) . yes
Mn1 N2 2.218(5) . yes
Mn2 S1 2.6061(15) . yes
Mn2 S2 2.6964(13) . yes
Mn2 S3 2.6549(14) . yes
Mn2 S2 2.6279(13) 3_666 yes
Mn2 S4 2.5541(14) 4_565 yes
Mn2 S5 2.6741(13) 4_565 yes
N1 C1 1.486(8) . yes
N2 C2 1.489(8) . yes
C1 C3 1.491(8) . no
C2 C3 1.524(8) . no

loop_
_geom_torsion_atom_site_label_1
_geom_torsion_atom_site_label_2
_geom_torsion_atom_site_label_3
_geom_torsion_atom_site_label_4
_geom_torsion
_geom_torsion_site_symmetry_1
_geom_torsion_site_symmetry_3
_geom_torsion_site_symmetry_4
_geom_torsion_publ_flag
S3 Sb1 S2 Mn2 7.21(5) . . . no
S3 Sb1 S2 Mn2 94.05(5) . . 3_666 no
S4 Sb1 S2 Mn2 -86.88(5) 2_645 . . no
S4 Sb1 S2 Mn2 -0.04(5) 2_645 . 3_666 no
S2 Sb1 S3 Sb2 80.71(5) . . . no
S2 Sb1 S3 Mn2 -7.32(5) . . . no
S4 Sb1 S3 Sb2 175.09(5) 2_645 . . no
S4 Sb1 S3 Mn2 87.06(5) 2_645 . . no
S2 Sb1 S4 Mn1 -85.94(5) . 2_645 2_645 no
S2 Sb1 S4 Mn2 0.04(5) . 2_645 3_666 no
S3 Sb1 S4 Mn1 -177.73(5) . 2_645 2_645 no
S3 Sb1 S4 Mn2 -91.75(5) . 2_645 3_666 no
S3 Sb2 S1 Mn1 96.24(5) . . . no
S3 Sb2 S1 Mn2 -4.12(5) . . . no
S5 Sb2 S1 Mn1 -3.68(5) . . . no
S5 Sb2 S1 Mn2 -104.05(5) . . . no
S1 Sb2 S3 Sb1 -87.57(5) . . . no
S1 Sb2 S3 Mn2 4.05(5) . . . no
S5 Sb2 S3 Sb1 7.74(5) . . . no
S5 Sb2 S3 Mn2 99.36(5) . . . no
S1 Sb2 S5 Mn1 3.60(5) . . . no
S1 Sb2 S5 Mn2 -78.98(5) . . 4_564 no
S3 Sb2 S5 Mn1 -91.67(5) . . . no
S3 Sb2 S5 Mn2 -174.25(5) . . 4_564 no
S4 Mn1 S1 Sb2 98.58(5) . . . no
S4 Mn1 S1 Mn2 -170.62(5) . . . no
S5 Mn1 S1 Sb2 3.35(5) . . . no
S5 Mn1 S1 Mn2 94.15(5) . . . no
N2 Mn1 S1 Sb2 -167.97(14) . . . no
N2 Mn1 S1 Mn2 -77.17(14) . . . no
S1 Mn1 S4 Sb1 2.81(5) . . 2_655 no
S1 Mn1 S4 Mn2 -86.90(5) . . 4_564 no
S5 Mn1 S4 Sb1 88.92(5) . . 2_655 no
S5 Mn1 S4 Mn2 -0.79(5) . . 4_564 no
N1 Mn1 S4 Sb1 179.12(11) . . 2_655 no
N1 Mn1 S4 Mn2 89.42(11) . . 4_564 no
N2 Mn1 S4 Sb1 -90.62(13) . . 2_655 no
N2 Mn1 S4 Mn2 179.68(13) . . 4_564 no
S1 Mn1 S5 Sb2 -3.39(5) . . . no
S1 Mn1 S5 Mn2 97.37(5) . . 4_564 no
S4 Mn1 S5 Sb2 -100.00(5) . . . no
S4 Mn1 S5 Mn2 0.76(5) . . 4_564 no
N1 Mn1 S5 Sb2 162.29(11) . . . no
N1 Mn1 S5 Mn2 -96.95(11) . . 4_564 no
S4 Mn1 N1 C1 62.9(3) . . . no
S5 Mn1 N1 C1 158.6(3) . . . no
N2 Mn1 N1 C1 -30.2(3) . . . no
S1 Mn1 N2 C2 -160.3(4) . . . no
S4 Mn1 N2 C2 -63.1(4) . . . no
N1 Mn1 N2 C2 34.7(4) . . . no
S2 Mn2 S1 Sb2 86.71(5) . . . no
S2 Mn2 S1 Mn1 -3.70(5) . . . no
S3 Mn2 S1 Sb2 3.89(5) . . . no
S3 Mn2 S1 Mn1 -86.53(5) . . . no
S4 Mn2 S1 Sb2 179.79(5) 4_565 . . no
S4 Mn2 S1 Mn1 89.37(5) 4_565 . . no
S5 Mn2 S1 Sb2 -84.77(5) 4_565 . . no
S5 Mn2 S1 Mn1 -175.19(5) 4_565 . . no
S1 Mn2 S2 Sb1 -93.71(5) . . . no
S1 Mn2 S2 Mn2 177.88(5) . . 3_666 no
S3 Mn2 S2 Sb1 -6.87(4) . . . no
S3 Mn2 S2 Mn2 -95.27(5) . . 3_666 no
S2 Mn2 S2 Sb1 88.41(5) 3_666 . . no
S2 Mn2 S2 Mn2 0.00(5) 3_666 . 3_666 no
S4 Mn2 S2 Sb1 175.58(5) 4_565 . . no
S4 Mn2 S2 Mn2 87.17(5) 4_565 . 3_666 no
S1 Mn2 S3 Sb1 96.98(5) . . . no
S1 Mn2 S3 Sb2 -3.75(5) . . . no
S2 Mn2 S3 Sb1 6.64(4) . . . no
S2 Mn2 S3 Sb2 -94.09(5) . . . no
S2 Mn2 S3 Sb1 -85.77(5) 3_666 . . no
S2 Mn2 S3 Sb2 173.51(5) 3_666 . . no
S5 Mn2 S3 Sb1 178.51(5) 4_565 . . no
S5 Mn2 S3 Sb2 77.78(5) 4_565 . . no
S2 Mn2 S2 Sb1 92.89(5) . 3_666 3_666 no
S2 Mn2 S2 Mn2 0.00(5) . 3_666 3_666 no
S3 Mn2 S2 Sb1 175.98(5) . 3_666 3_666 no
S3 Mn2 S2 Mn2 83.09(5) . 3_666 3_666 no
S1 Mn2 S4 Sb1 177.13(5) . 4_565 3_666 no
S1 Mn2 S4 Mn1 80.71(5) . 4_565 4_565 no
S2 Mn2 S4 Sb1 -92.89(5) . 4_565 3_666 no
S2 Mn2 S4 Mn1 170.69(5) . 4_565 4_565 no
S1 Mn2 S5 Sb2 -177.32(5) . 4_565 4_565 no
S1 Mn2 S5 Mn1 -89.13(5) . 4_565 4_565 no
S3 Mn2 S5 Sb2 95.58(5) . 4_565 4_565 no
S3 Mn2 S5 Mn1 -176.22(5) . 4_565 4_565 no
Mn1 N1 C1 C3 49.4(5) . . . no
Mn1 N2 C2 C3 -59.6(5) . . . no
N1 C1 C3 C2 -70.7(6) . . . no
N2 C2 C3 C1 77.9(6) . . . no
